data_2000946
loop_
_publ_author_name
'Hsieh, Y.-L.'
'Lu, T.-H.'
'Liou, Y.-L.'
'Chung, C.-S.'

_publ_section_title
;Structure of
 perchlorato[(2<i>S</i>,6<i>R</i>,9<i>S</i>,13<i>R</i>)-2,6,9,13-tetraazatetradecane]copper(II)
 perchlorate
;
_journal_issue 4
_journal_name_full 'Acta Crystallographica Section C'
_journal_page_first 620
_journal_page_last 623
_journal_paper_doi 10.1107/S0108270191011174
_journal_volume 48
_journal_year 1992
_chemical_formula_moiety 'C10 H26 Cl1 Cu1 N4 O4,Cl1 O4'
_chemical_formula_sum 'C10 H26 Cl2 Cu N4 O8'
_chemical_formula_weight 464.79
_space_group_IT_number 14
_space_group_name_Hall '-P 2yn'
_space_group_name_H-M_alt 'P 1 21/n 1'
_symmetry_cell_setting monoclinic
_symmetry_space_group_name_Hall '-P 2yn'
_symmetry_space_group_name_H-M 'P 1 21/n 1'
_cell_angle_alpha 90
_cell_angle_beta 90.8450(10)
_cell_angle_gamma 90
_cell_formula_units_Z 4
_cell_length_a 7.4400(10)
_cell_length_b 14.678(3)
_cell_length_c 16.903(3)
_cell_volume 1845.7(6)
_diffrn_radiation_type Mo
_diffrn_radiation_wavelength 0.7093
_exptl_absorpt_coefficient_mu 1.52
_exptl_crystal_density_diffrn 1.670
_exptl_crystal_F_000 963.80
_cod_data_source_file as0518.cif
_cod_data_source_block as0518a
_cod_original_formula_sum 'C10 H26 Cl2 Cu1 N4 O8'
_cod_database_code 2000946

loop_
_space_group_symop_id
_space_group_symop_operation_xyz
1 x,y,z
2 -x+1/2,y+1/2,-z+1/2
3 -x,-y,-z
4 x+1/2,-y+1/2,z+1/2

loop_
_atom_site_label
_atom_site_fract_x
_atom_site_fract_y
_atom_site_fract_z
Cu .23930(8) .74351(4) .09251(4)
Cl(1) -.2695(2) .74417(14) .03881(11)
Cl(2) .8876(2) .97410(10) .25602(10)
O(1) -.4044(7) .7410(4) .0977(4)
O(2) -.0976(7) .7490(5) .0709(4)
O(3) -.2962(12) .8177(9) -.0121(6)
O(4) -.2834(14) .6672(8) -.0077(8)
O(5) .8809(8) 1.0675(4) .2768(4)
O(6) .9897(10) .9256(4) .3135(4)
O(7) .9773(14) .9652(6) .1852(5)
O(8) .7181(9) .9391(6) .2531(7)
N(1) .1978(7) .7776(4) .2076(3)
N(2) .2712(6) .6107(3) .1252(3)
N(3) .2664(7) .6947(4) -.0192(3)
N(4) .2215(10) .8781(4) .0595(4)
C(1) .3637(11) .7811(6) .2567(5)
C(2) .0593(9) .7191(5) .2466(4)
C(3) .1053(10) .6199(5) .2502(4)
C(4) .1173(9) .5735(5) .1702(5)
C(5) .3117(10) .5572(4) .0532(5)
C(6) .2170(11) .5977(5) -.0158(4)
C(7) .1859(11) .7443(6) -.0854(4)
C(8) .2354(12) .8428(6) -.0860(4)
C(9) .1607(13) .8990(5) -.0222(5)
C(10) .3629(16) .9365(6) .0856(6)
H(N1) .135 .836 .208
H(N2) .379 .608 .165
H(N3) .411 .700 -.014
H(N4) .117 .892 .109
H(1) .451 .826 .234
H(2) .322 .804 .306
H(3) .419 .721 .263
H(4) .060 .747 .294
H(5) -.055 .719 .217
H(6) .210 .603 .282
H(7) -.005 .592 .273
H(8) -.003 .585 .137
H(9) .153 .508 .178
H(10) .258 .496 .062
H(11) .454 .557 .060
H(12) .252 .565 -.065
H(13) .083 .591 -.009
H(14) .226 .715 -.136
H(15) .051 .738 -.082
H(16) .374 .845 -.067
H(17) .205 .870 -.138
H(18) .185 .962 -.041
H(19) .029 .884 -.023
H(20) .322 1.001 .076
H(21) .398 .932 .143
H(22) .470 .924 .054

loop_
_geom_bond_atom_site_label_1
_geom_bond_atom_site_label_2
_geom_bond_distance
Cu N(1) 2040(5)
Cu N(2) 2.039(5)
Cu N(3) 2.035(6)
Cu N(4) 2.057(6)
Cu O(2) 2.530(5)
Cl(1) O(1) 1.425(5)
Cl(1) O(2) 1.384(6)
Cl(1) O(3) 1.393(9)
Cl(1) O(4) 1.380(8)
Cl(2) O(5) 1.416(5)
Cl(2) O(6) 1.418(7)
Cl(2) O(7) 1.386(7)
Cl(2) O(8) 1.362(7)
N(1) C(1) 1.478(9)
N(1) C(2) 1.501(9)
N(2) C(4) 1.488(8)
N(2) C(5) 1.484(8)
N(3) C(6) 1.472(10)
N(3) C(7) 1.457(9)
N(4) C(9) 1.481(11)
N(4) C(10) 1.422(12)
C(2) C(3) 1.496(10)
C(3) C(4) 1.521(11)
C(5) C(6) 1.479(11)
C(7) C(8) 1.493(13)
C(8) C(9) 1.474(13)
